data_7219003
loop_
_publ_author_name
'Dey, Chandan'
'Banerjee, Rahul'
'Kundu, Tanay'
'Aiyappa, Harshitha Barike'

_publ_section_title
;
 Phosphate Enriched Polyoxometalate Based Ionic Salts for Proton
 Conduction
;
_journal_name_full 'RSC Adv.'
_journal_paper_doi 10.1039/C4RA07598F
_journal_year 2014
_chemical_formula_moiety '5(C2 H10 N2), Mo12 Ni O62 P8, 5.5(O)'
_chemical_formula_sum 'C10 H50 Mo12 N10 Ni O67.5 P8'
_chemical_formula_weight 2848.19
_space_group_crystal_system triclinic
_space_group_IT_number 2
_space_group_name_Hall '-P 1'
_space_group_name_H-M_alt 'P -1'
_symmetry_Int_Tables_number 2
_symmetry_space_group_name_Hall '-P 1'
_symmetry_space_group_name_H-M 'P -1'
_atom_sites_solution_primary direct
_audit_creation_date 2014-11-22
_audit_creation_method
;
Olex2 1.2
(compiled 2014.11.20 svn.r3092 for OlexSys, GUI svn.r4949)
;
_audit_update_record
;
2014-11-23 deposited with the CCDC.
2014-12-02 downloaded from the CCDC.
;
_cell_angle_alpha 87.199(12)
_cell_angle_beta 69.838(11)
_cell_angle_gamma 65.002(11)
_cell_formula_units_Z 1
_cell_length_a 11.874(8)
_cell_length_b 13.373(9)
_cell_length_c 13.817(10)
_cell_measurement_reflns_used 3748
_cell_measurement_temperature 293(2)
_cell_measurement_theta_max 0.00
_cell_measurement_theta_min 0.00
_cell_volume 1855(2)
_computing_cell_refinement 'SAINT v6.45A (Bruker, 2003)'
_computing_data_reduction 'SAINT v6.45A (Bruker, 2003)'
_computing_molecular_graphics 'Olex2 (Dolomanov et al., 2009)'
_computing_publication_material 'Olex2 (Dolomanov et al., 2009)'
_computing_structure_refinement 'olex2.refine (Bourhis et al., 2015)'
_computing_structure_solution 'SIR2004 (Burla et al., 2007)'
_diffrn_ambient_temperature 293(2)
_diffrn_measured_fraction_theta_full 0.9953
_diffrn_measured_fraction_theta_max 0.9089
_diffrn_measurement_device_type 'CCD area detector'
_diffrn_measurement_method 'phi and omega scans'
_diffrn_radiation_monochromator graphite
_diffrn_radiation_type 'Mo K\a'
_diffrn_radiation_wavelength 0.71073
_diffrn_reflns_av_R_equivalents 0.0833
_diffrn_reflns_av_unetI/netI 0.1143
_diffrn_reflns_limit_h_max 15
_diffrn_reflns_limit_h_min -14
_diffrn_reflns_limit_k_max 17
_diffrn_reflns_limit_k_min -17
_diffrn_reflns_limit_l_max 18
_diffrn_reflns_limit_l_min -18
_diffrn_reflns_number 21120
_diffrn_reflns_theta_full 25.0000
_diffrn_reflns_theta_max 28.24
_diffrn_reflns_theta_min 1.58
_diffrn_source_current 30.0
_diffrn_source_power 1.5
_diffrn_source_target Mo
_diffrn_source_voltage 50.0
_exptl_absorpt_coefficient_mu 2.501
_exptl_absorpt_correction_T_max 1
_exptl_absorpt_correction_T_min 0.808594
_exptl_absorpt_correction_type multi-scan
_exptl_absorpt_process_details
;
SADABS v.2.10 (Bruker,2003) was used for absorption correction.
R(int) was 0.0689 before and 0.0423 after correction.
The Ratio of minimum to maximum transmission is 0.8086.
The \l/2 correction factor is 0.0015.
;
_exptl_crystal_colour Brown
_exptl_crystal_density_diffrn 2.5503
_exptl_crystal_description Block
_exptl_crystal_F_000 1353.2581
_exptl_crystal_size_max 0.34
_exptl_crystal_size_mid 0.29
_exptl_crystal_size_min 0.21
_refine_diff_density_max 5.9207
_refine_diff_density_min -1.7470
_refine_diff_density_rms 0.4533
_refine_ls_d_res_high 0.7510
_refine_ls_d_res_low 12.8859
_refine_ls_goodness_of_fit_ref 1.0128
_refine_ls_hydrogen_treatment mixed
_refine_ls_matrix_type full
_refine_ls_number_constraints 35
_refine_ls_number_parameters 482
_refine_ls_number_reflns 8341
_refine_ls_number_restraints 0
_refine_ls_restrained_S_all 1.0128
_refine_ls_R_factor_all 0.0870
_refine_ls_R_factor_gt 0.0587
_refine_ls_shift/su_max 0.0010
_refine_ls_shift/su_mean 0.0000
_refine_ls_structure_factor_coef Fsqd
_refine_ls_weighting_details 'w=1/[\s^2^(Fo^2^)+(0.0800P)^2^+5.5510P] where P=(Fo^2^+2Fc^2^)/3'
_refine_ls_weighting_scheme calc
_refine_ls_wR_factor_gt 0.1601
_refine_ls_wR_factor_ref 0.1719
_reflns_Friedel_coverage 0.0
_reflns_limit_h_max 15
_reflns_limit_h_min -13
_reflns_limit_k_max 17
_reflns_limit_k_min -17
_reflns_limit_l_max 18
_reflns_limit_l_min 0
_reflns_number_gt 5991
_reflns_number_total 8341
_reflns_threshold_expression I>=2u(I)
_cod_data_source_file c4ra07598f2.cif
_cod_data_source_block Ni-POM-EN
_cod_original_cell_volume 1854(2)
_cod_database_code 7219003
_olex2_refinement_description
;
1. Fixed Uiso
 At 1.2 times of:
  All C(H,H) groups, {H3c,H3d,H3e} of N3, {H4c,H4d,H4e} of N4
 At 1.5 times of:
  {H2c,H2d,H2e} of N2, {H1c,H1d,H1e} of N1, {H5c,H5d,H5e} of N5
2. Others
 Fixed Sof: O36(0.75)
3.a Secondary CH2 refined with riding coordinates:
 C1(H1a,H1b), C2(H2a,H2b), C3(H3a,H3b), C4(H4a,H4b), C5(H5a,H5b)
3.b Idealised Me refined as rotating group:
 N1(H1c,H1d,H1e), N2(H2c,H2d,H2e), N3(H3c,H3d,H3e), N4(H4c,H4d,H4e), N5(H5c,
 H5d,H5e)
;
_olex2_submission_special_instructions 'No special instructions were received'

loop_
_space_group_symop_id
_space_group_symop_operation_xyz
1 x,y,z
2 -x,-y,-z

loop_
_atom_site_label
_atom_site_type_symbol
_atom_site_fract_x
_atom_site_fract_y
_atom_site_fract_z
_atom_site_U_iso_or_equiv
_atom_site_adp_type
_atom_site_occupancy
_atom_site_site_symmetry_order
_atom_site_refinement_flags_posn
_atom_site_refinement_flags_adp
_atom_site_refinement_flags_occupancy
C1 C 0.2226(10) 0.8677(8) 0.1775(8) 0.022(2) Uani 1.000000 1 . . .
H1a H 0.2704(10) 0.8092(8) 0.1199(8) 0.026(3) Uiso 1.000000 1 R . .
H1b H 0.2836(10) 0.8636(8) 0.2112(8) 0.026(3) Uiso 1.000000 1 R . .
C2 C 0.1740(11) 0.9783(10) 0.1374(9) 0.030(3) Uani 1.000000 1 . . .
H2a H 0.1170(11) 0.9806(10) 0.1003(9) 0.036(3) Uiso 1.000000 1 R . .
H2b H 0.1216(11) 1.0364(10) 0.1954(9) 0.036(3) Uiso 1.000000 1 R . .
C3 C 0.1588(11) 0.6425(10) 0.7255(9) 0.033(3) Uani 1.000000 1 . . .
H3a H 0.1578(11) 0.5832(10) 0.6886(9) 0.039(3) Uiso 1.000000 1 R . .
H3b H 0.0960(11) 0.6552(10) 0.7960(9) 0.039(3) Uiso 1.000000 1 R . .
C4 C 0.2932(12) 0.6077(10) 0.7279(10) 0.037(3) Uani 1.000000 1 . . .
H4a H 0.2921(12) 0.6671(10) 0.7663(10) 0.044(4) Uiso 1.000000 1 R . .
H4b H 0.3131(12) 0.5436(10) 0.7661(10) 0.044(4) Uiso 1.000000 1 R . .
C5 C 0.0409(10) 0.5323(9) 0.4901(9) 0.028(3) Uani 1.000000 1 . . .
H5a H -0.0104(10) 0.6075(9) 0.4785(9) 0.033(3) Uiso 1.000000 1 R . .
H5b H 0.0644(10) 0.5360(9) 0.5500(9) 0.033(3) Uiso 1.000000 1 R . .
Mo1 Mo 0.23860(8) 0.92915(7) 0.46644(7) 0.0131(2) Uani 1.000000 1 . . .
Mo2 Mo 0.56032(8) 0.71805(7) 0.39429(7) 0.0147(2) Uani 1.000000 1 . . .
Mo3 Mo 0.20156(8) 1.12593(7) 0.41664(7) 0.0134(2) Uani 1.000000 1 . . .
Mo4 Mo 0.47305(8) 1.17759(7) 0.27664(7) 0.0137(2) Uani 1.000000 1 . . .
Mo5 Mo 0.71512(8) 1.02329(7) 0.22902(7) 0.0144(2) Uani 1.000000 1 . . .
Mo6 Mo 0.76366(8) 0.75675(7) 0.29494(7) 0.0148(2) Uani 1.000000 1 . . .
N1 N 0.1061(9) 0.8506(8) 0.2547(7) 0.028(2) Uani 1.000000 1 . . .
H1c H 0.056(4) 0.909(3) 0.303(3) 0.042(3) Uiso 1.000000 1 GR . .
H1d H 0.057(4) 0.843(6) 0.2214(12) 0.042(3) Uiso 1.000000 1 GR . .
H1e H 0.1371(9) 0.790(3) 0.285(4) 0.042(3) Uiso 1.000000 1 GR . .
N2 N 0.2866(9) 0.9995(7) 0.0668(7) 0.029(2) Uani 1.000000 1 . . .
H2c H 0.355(3) 0.971(6) 0.089(3) 0.043(3) Uiso 1.000000 1 GR . .
H2d H 0.312(5) 0.968(5) 0.0029(14) 0.043(3) Uiso 1.000000 1 GR . .
H2e H 0.261(2) 1.0724(8) 0.066(5) 0.043(3) Uiso 1.000000 1 GR . .
N3 N 0.1168(9) 0.7432(8) 0.6754(8) 0.036(3) Uani 1.000000 1 . . .
H3c H 0.153(6) 0.7261(11) 0.6068(8) 0.043(3) Uiso 1.000000 1 GR . .
H3d H 0.0285(10) 0.775(3) 0.695(5) 0.043(3) Uiso 1.000000 1 GR . .
H3e H 0.144(7) 0.790(3) 0.694(5) 0.043(3) Uiso 1.000000 1 GR . .
N4 N 0.4001(8) 0.5800(7) 0.6281(7) 0.025(2) Uani 1.000000 1 . . .
H4c H 0.3668(11) 0.590(5) 0.5777(7) 0.030(3) Uiso 1.000000 1 GR . .
H4d H 0.441(4) 0.623(4) 0.623(2) 0.030(3) Uiso 1.000000 1 GR . .
H4e H 0.458(3) 0.5093(17) 0.622(2) 0.030(3) Uiso 1.000000 1 GR . .
N5 N 0.1630(9) 0.4769(8) 0.3978(8) 0.036(3) Uani 1.000000 1 . . .
H5c H 0.216(4) 0.412(3) 0.412(2) 0.054(4) Uiso 1.000000 1 GR . .
H5d H 0.1413(11) 0.465(6) 0.345(2) 0.054(4) Uiso 1.000000 1 GR . .
H5e H 0.205(4) 0.520(3) 0.380(4) 0.054(4) Uiso 1.000000 1 GR . .
Ni1 Ni 0.5 1.0 0.5 0.0153(4) Uani 1.000000 2 S T P
O0aa O 0.5633(6) 1.0764(6) 0.3641(5) 0.0159(15) Uani 1.000000 1 . . .
O2 O 0.2992(6) 1.2283(5) 0.4095(5) 0.0161(15) Uani 1.000000 1 . . .
O3 O 0.6109(6) 0.8329(5) 0.4249(5) 0.0131(14) Uani 1.000000 1 . . .
O4 O 0.3794(6) 0.8034(5) 0.5174(5) 0.0169(15) Uani 1.000000 1 . . .
O5 O 0.6101(7) 1.1006(6) 0.1440(5) 0.0197(16) Uani 1.000000 1 . . .
O6 O 0.6860(6) 0.6706(6) 0.2542(5) 0.0208(16) Uani 1.000000 1 . . .
O7 O 0.2278(7) 0.8011(5) 0.4045(5) 0.0197(16) Uani 1.000000 1 . . .
O8 O 0.1681(6) 1.0124(5) 0.3670(5) 0.0177(15) Uani 1.000000 1 . . .
O9 O 0.3184(6) 1.0267(5) 0.4879(5) 0.0141(14) Uani 1.000000 1 . . .
O10 O 0.8502(7) 0.9216(6) 0.0948(6) 0.0242(17) Uani 1.000000 1 . . .
O11 O 0.8146(6) 0.8888(5) 0.2998(5) 0.0149(14) Uani 1.000000 1 . . .
O12 O 0.3992(6) 1.0501(5) 0.2775(5) 0.0180(15) Uani 1.000000 1 . . .
O13 O 0.8798(7) 0.6643(6) 0.3369(6) 0.0262(18) Uani 1.000000 1 . . .
O14 O 0.4351(6) 0.8590(5) 0.3280(5) 0.0146(14) Uani 1.000000 1 . . .
O15 O 0.3472(7) 1.2477(6) 0.1984(5) 0.0212(16) Uani 1.000000 1 . . .
O16 O 0.4606(7) 0.6436(6) 0.3501(5) 0.0196(15) Uiso 1.000000 1 . . .
O17 O 0.8779(7) 0.7293(6) 0.1391(6) 0.0246(17) Uani 1.000000 1 . . .
O18 O 0.6321(6) 0.8981(5) 0.2307(5) 0.0152(14) Uani 1.000000 1 . . .
O19 O 0.4867(7) 0.8917(6) 0.1381(5) 0.0239(17) Uani 1.000000 1 . . .
O20 O 0.7946(7) 1.1003(6) 0.2361(6) 0.0222(16) Uani 1.000000 1 . . .
O21 O 0.1108(7) 0.9617(6) 0.5790(6) 0.0215(16) Uani 1.000000 1 . . .
O22 O 0.4977(7) 1.2892(6) 0.2938(6) 0.0233(17) Uani 1.000000 1 . . .
O23 O 0.0634(7) 1.2007(6) 0.5174(6) 0.0234(17) Uani 1.000000 1 . . .
O24 O 0.6252(6) 0.6189(6) 0.4639(6) 0.0226(17) Uani 1.000000 1 . . .
O25 O 0.1444(7) 1.2146(6) 0.3037(6) 0.0235(17) Uiso 1.000000 1 . . .
O26 O 0.2002(7) 1.2296(6) 0.1125(6) 0.0253(17) Uani 1.000000 1 . . .
O27 O 0.1193(7) 1.3996(6) 0.2368(6) 0.0282(18) Uani 1.000000 1 . . .
O28 O 0.2792(8) 0.6265(7) 0.3077(6) 0.034(2) Uani 1.000000 1 . . .
O29 O 1.0768(7) 0.7739(7) 0.0861(6) 0.0280(18) Uani 1.000000 1 . . .
O30 O 0.9807(7) 0.7600(7) -0.0427(6) 0.0288(18) Uani 1.000000 1 . . .
O31 O 0.2733(8) 0.6247(6) 0.4911(6) 0.032(2) Uani 1.000000 1 . . .
O32 O 0.3280(9) 0.7189(8) 0.9403(8) 0.055(3) Uani 1.000000 1 . . .
P1 P 0.2013(3) 1.2742(2) 0.2120(2) 0.0168(6) Uani 1.000000 1 . . .
P2 P 0.4881(2) 0.9239(2) 0.2398(2) 0.0145(5) Uani 1.000000 1 . . .
P3 P 0.9470(3) 0.7985(2) 0.0725(2) 0.0193(6) Uani 1.000000 1 . . .
P4 P 0.3082(3) 0.6728(2) 0.3898(2) 0.0211(6) Uani 1.000000 1 . . .
O33 O 0.5478(14) 0.5007(13) 0.8640(10) 0.133(7) Uani 1.000000 1 . . .
O36 O 0.3293(16) 1.3178(14) -0.0524(13) 0.082(5) Uiso 0.750000 1 . . .

loop_
_atom_site_aniso_label
_atom_site_aniso_U_11
_atom_site_aniso_U_22
_atom_site_aniso_U_33
_atom_site_aniso_U_12
_atom_site_aniso_U_13
_atom_site_aniso_U_23
C1 0.021(6) 0.015(5) 0.029(6) -0.003(4) -0.015(5) -0.001(4)
C2 0.026(6) 0.044(7) 0.027(7) -0.016(6) -0.015(5) 0.002(5)
C3 0.027(6) 0.042(7) 0.025(7) -0.017(6) -0.002(5) 0.001(5)
C4 0.034(7) 0.037(7) 0.035(8) -0.017(6) -0.003(6) -0.000(6)
C5 0.016(5) 0.024(6) 0.042(7) -0.006(5) -0.010(5) -0.006(5)
Mo1 0.0087(4) 0.0126(4) 0.0216(5) -0.0060(3) -0.0078(4) 0.0036(3)
Mo2 0.0099(4) 0.0112(4) 0.0256(5) -0.0052(3) -0.0085(4) 0.0022(4)
Mo3 0.0086(4) 0.0131(4) 0.0206(5) -0.0052(3) -0.0074(4) 0.0048(3)
Mo4 0.0087(4) 0.0151(4) 0.0199(5) -0.0062(3) -0.0072(4) 0.0050(3)
Mo5 0.0084(4) 0.0175(4) 0.0185(5) -0.0062(3) -0.0054(3) 0.0022(3)
Mo6 0.0086(4) 0.0135(4) 0.0229(5) -0.0041(3) -0.0069(4) -0.0008(3)
N1 0.026(5) 0.032(5) 0.037(6) -0.015(4) -0.019(5) 0.006(4)
N2 0.030(5) 0.023(5) 0.038(6) -0.010(4) -0.021(5) 0.003(4)
N3 0.014(5) 0.031(6) 0.060(7) -0.007(4) -0.012(5) -0.001(5)
N4 0.015(5) 0.019(5) 0.039(6) -0.006(4) -0.008(4) -0.007(4)
N5 0.026(5) 0.025(5) 0.062(7) -0.012(5) -0.019(5) 0.002(5)
Ni1 0.0115(9) 0.0139(9) 0.0227(10) -0.0059(7) -0.0083(8) 0.0021(7)
O0aa 0.011(3) 0.024(4) 0.018(4) -0.011(3) -0.007(3) 0.003(3)
O2 0.008(3) 0.010(3) 0.027(4) -0.003(3) -0.004(3) 0.002(3)
O3 0.009(3) 0.010(3) 0.023(4) -0.005(3) -0.008(3) -0.000(3)
O4 0.015(4) 0.014(3) 0.025(4) -0.008(3) -0.009(3) 0.007(3)
O5 0.017(4) 0.022(4) 0.025(4) -0.010(3) -0.013(3) 0.009(3)
O6 0.011(3) 0.022(4) 0.027(4) -0.004(3) -0.008(3) -0.004(3)
O7 0.018(4) 0.016(4) 0.031(4) -0.008(3) -0.015(3) 0.002(3)
O8 0.010(3) 0.018(4) 0.024(4) -0.003(3) -0.009(3) 0.001(3)
O9 0.010(3) 0.011(3) 0.021(4) -0.005(3) -0.006(3) 0.001(3)
O10 0.016(4) 0.035(4) 0.022(4) -0.011(3) -0.005(3) 0.002(3)
O11 0.009(3) 0.019(4) 0.019(4) -0.006(3) -0.007(3) 0.002(3)
O12 0.012(3) 0.021(4) 0.026(4) -0.009(3) -0.010(3) 0.007(3)
O13 0.017(4) 0.019(4) 0.046(5) -0.007(3) -0.017(4) 0.004(3)
O14 0.013(3) 0.012(3) 0.019(4) -0.004(3) -0.008(3) 0.003(3)
O15 0.016(4) 0.030(4) 0.023(4) -0.014(3) -0.010(3) 0.014(3)
O17 0.018(4) 0.027(4) 0.031(5) -0.010(3) -0.009(3) -0.003(3)
O18 0.007(3) 0.019(4) 0.022(4) -0.005(3) -0.007(3) 0.003(3)
O19 0.019(4) 0.034(4) 0.022(4) -0.012(3) -0.011(3) 0.004(3)
O20 0.017(4) 0.030(4) 0.028(4) -0.016(3) -0.012(3) 0.007(3)
O21 0.019(4) 0.024(4) 0.024(4) -0.011(3) -0.009(3) 0.005(3)
O22 0.019(4) 0.022(4) 0.036(5) -0.013(3) -0.014(3) 0.010(3)
O23 0.020(4) 0.022(4) 0.029(4) -0.012(3) -0.007(3) 0.004(3)
O24 0.009(3) 0.016(4) 0.041(5) -0.003(3) -0.009(3) 0.001(3)
O26 0.020(4) 0.035(4) 0.028(4) -0.014(4) -0.016(3) 0.007(4)
O27 0.020(4) 0.024(4) 0.041(5) -0.009(3) -0.012(4) 0.005(4)
O28 0.028(4) 0.035(5) 0.042(5) -0.014(4) -0.015(4) -0.009(4)
O29 0.010(4) 0.044(5) 0.032(5) -0.010(3) -0.010(3) -0.001(4)
O30 0.015(4) 0.046(5) 0.024(4) -0.013(4) -0.006(3) -0.004(4)
O31 0.028(4) 0.033(5) 0.049(5) -0.023(4) -0.021(4) 0.022(4)
O32 0.043(6) 0.054(6) 0.056(7) -0.021(5) -0.007(5) 0.012(5)
P1 0.0122(13) 0.0161(13) 0.0236(15) -0.0054(11) -0.0095(11) 0.0054(11)
P2 0.0084(12) 0.0188(13) 0.0187(14) -0.0065(11) -0.0070(11) 0.0020(11)
P3 0.0097(13) 0.0258(15) 0.0227(15) -0.0077(11) -0.0052(11) -0.0033(12)
P4 0.0143(13) 0.0168(14) 0.0377(18) -0.0083(11) -0.0136(13) 0.0021(12)
O33 0.088(10) 0.144(14) 0.074(9) 0.055(9) -0.048(8) -0.043(9)

loop_
_atom_type_symbol
_atom_type_scat_dispersion_real
_atom_type_scat_dispersion_imag
_atom_type_scat_Cromer_Mann_a1
_atom_type_scat_Cromer_Mann_a2
_atom_type_scat_Cromer_Mann_a3
_atom_type_scat_Cromer_Mann_a4
_atom_type_scat_Cromer_Mann_b1
_atom_type_scat_Cromer_Mann_b2
_atom_type_scat_Cromer_Mann_b3
_atom_type_scat_Cromer_Mann_b4
_atom_type_scat_Cromer_Mann_c
_atom_type_scat_source
_atom_type_scat_dispersion_source
Ni 0.35663 1.12491 12.83760 7.29200 4.44380 2.38000 3.87850 0.25650 12.17630 66.34210 1.03410005569 'International Tables Volume C Table 6.1.1.4 (pp. 500-502)' 'Henke, Gullikson and Davis, At. Data and Nucl. Data Tables, 1993, 54, 2'
C 0.00347 0.00161 2.31000 1.02000 1.58860 0.86500 20.84390 10.20750 0.56870 51.65120 0.215599998832 'International Tables Volume C Table 6.1.1.4 (pp. 500-502)' 'Henke, Gullikson and Davis, At. Data and Nucl. Data Tables, 1993, 54, 2'
H 0.00000 0.00000 0.49300 0.32291 0.14019 0.04081 10.51090 26.12570 3.14236 57.79970 0.0030380000826 'International Tables Volume C Table 6.1.1.4 (pp. 500-502)' 'Henke, Gullikson and Davis, At. Data and Nucl. Data Tables, 1993, 54, 2'
Mo -1.68402 0.70339 3.70250 17.23560 12.88760 3.74290 0.27720 1.09580 11.00400 61.65840 4.38749980927 'International Tables Volume C Table 6.1.1.4 (pp. 500-502)' 'Henke, Gullikson and Davis, At. Data and Nucl. Data Tables, 1993, 54, 2'
O 0.01158 0.00611 3.04850 2.28680 1.54630 0.86700 13.27710 5.70110 0.32390 32.90890 0.250800013542 'International Tables Volume C Table 6.1.1.4 (pp. 500-502)' 'Henke, Gullikson and Davis, At. Data and Nucl. Data Tables, 1993, 54, 2'
N 0.00653 0.00323 12.21260 3.13220 2.01250 1.16630 0.00570 9.89330 28.99750 0.58260 -11.5290002823 'International Tables Volume C Table 6.1.1.4 (pp. 500-502)' 'Henke, Gullikson and Davis, At. Data and Nucl. Data Tables, 1993, 54, 2'
P 0.10434 0.09671 6.43450 4.17910 1.78000 1.49080 1.90670 27.15700 0.52600 68.16450 1.11489999294 'International Tables Volume C Table 6.1.1.4 (pp. 500-502)' 'Henke, Gullikson and Davis, At. Data and Nucl. Data Tables, 1993, 54, 2'

loop_
_geom_angle_atom_site_label_1
_geom_angle_atom_site_label_2
_geom_angle_atom_site_label_3
_geom_angle
_geom_angle_site_symmetry_1
_geom_angle_site_symmetry_3
H1b C1 H1a 108.1 . .
C2 C1 H1a 109.5(6) . .
C2 C1 H1b 109.5(6) . .
N1 C1 H1a 109.5(5) . .
N1 C1 H1b 109.5(5) . .
N1 C1 C2 110.6(8) . .
H2a C2 C1 109.3(6) . .
H2b C2 C1 109.3(6) . .
H2b C2 H2a 108.0 . .
N2 C2 C1 111.5(9) . .
N2 C2 H2a 109.3(5) . .
N2 C2 H2b 109.3(6) . .
H3b C3 H3a 107.9 . .
C4 C3 H3a 109.2(7) . .
C4 C3 H3b 109.2(7) . .
N3 C3 H3a 109.2(6) . .
N3 C3 H3b 109.2(6) . .
N3 C3 C4 112.0(10) . .
H4a C4 C3 108.3(7) . .
H4b C4 C3 108.3(7) . .
H4b C4 H4a 107.377899119(15) . .
N4 C4 C3 116.1(10) . .
N4 C4 H4a 108.3(6) . .
N4 C4 H4b 108.3(6) . .
H5b C5 H5a 108.3 . .
N5 C5 H5a 109.8(6) . .
N5 C5 H5b 109.8(6) . .
O4 Mo1 Mo2 34.19(19) . .
O7 Mo1 Mo2 75.95(19) . .
O7 Mo1 O4 84.2(3) . .
O8 Mo1 Mo2 122.2(2) . .
O8 Mo1 O4 156.3(3) . .
O8 Mo1 O7 85.6(3) . .
O9 Mo1 Mo2 85.22(18) . .
O9 Mo1 O4 86.3(2) . .
O9 Mo1 O7 158.2(3) . .
O9 Mo1 O8 95.6(3) . .
O14 Mo1 Mo2 39.23(16) . .
O14 Mo1 O4 73.1(2) . .
O14 Mo1 O7 78.7(3) . .
O14 Mo1 O8 83.9(3) . .
O14 Mo1 O9 79.8(2) . .
O21 Mo1 Mo2 130.0(2) . .
O21 Mo1 O4 96.1(3) . .
O21 Mo1 O7 99.8(3) . .
O21 Mo1 O8 106.7(3) . .
O21 Mo1 O9 100.6(3) . .
O21 Mo1 O14 169.2(3) . .
O3 Mo2 Mo1 85.98(18) . .
O4 Mo2 Mo1 34.32(18) . .
O4 Mo2 O3 86.3(3) . .
O6 Mo2 Mo1 125.2(2) . .
O6 Mo2 O3 96.5(3) . .
O6 Mo2 O4 159.3(3) . .
O14 Mo2 Mo1 40.30(17) . .
O14 Mo2 O3 81.0(2) . .
O14 Mo2 O4 74.3(2) . .
O14 Mo2 O6 85.8(3) . .
O16 Mo2 Mo1 77.52(19) . .
O16 Mo2 O3 160.8(3) . .
O16 Mo2 O4 85.5(3) . .
O16 Mo2 O6 85.3(3) . .
O16 Mo2 O14 80.1(2) . .
O24 Mo2 Mo1 128.2(2) . .
O24 Mo2 O3 101.3(3) . .
O24 Mo2 O4 94.5(3) . .
O24 Mo2 O6 105.1(3) . .
O24 Mo2 O14 168.4(3) . .
O24 Mo2 O16 96.6(3) . .
O2 Mo3 Mo4 34.43(18) . .
O8 Mo3 Mo4 122.1(2) . .
O8 Mo3 O2 156.3(3) . .
O9 Mo3 Mo4 85.20(18) . .
O9 Mo3 O2 86.4(2) . .
O9 Mo3 O8 95.6(3) . .
O12 Mo3 Mo4 38.99(16) . .
O12 Mo3 O2 73.2(2) . .
O12 Mo3 O8 83.8(3) . .
O12 Mo3 O9 80.5(2) . .
O23 Mo3 Mo4 131.0(2) . .
O23 Mo3 O2 96.9(3) . .
O23 Mo3 O8 105.7(3) . .
O23 Mo3 O9 101.5(3) . .
O23 Mo3 O12 169.9(3) . .
O25 Mo3 Mo4 76.8(2) . .
O25 Mo3 O2 83.8(3) . .
O25 Mo3 O8 86.7(3) . .
O25 Mo3 O9 159.9(3) . .
O25 Mo3 O12 79.9(3) . .
O25 Mo3 O23 97.1(3) . .
O0aa Mo4 Mo3 85.41(18) . .
O2 Mo4 Mo3 34.71(17) . .
O2 Mo4 O0aa 85.7(3) . .
O5 Mo4 Mo3 127.0(2) . .
O5 Mo4 O0aa 96.2(3) . .
O5 Mo4 O2 161.6(3) . .
O12 Mo4 Mo3 40.70(18) . .
O12 Mo4 O0aa 81.5(2) . .
O12 Mo4 O2 75.2(2) . .
O12 Mo4 O5 87.0(3) . .
O15 Mo4 Mo3 77.15(19) . .
O15 Mo4 O0aa 160.3(3) . .
O15 Mo4 O2 85.1(3) . .
O15 Mo4 O5 87.3(3) . .
O15 Mo4 O12 79.3(3) . .
O22 Mo4 Mo3 127.7(3) . .
O22 Mo4 O0aa 100.9(3) . .
O22 Mo4 O2 93.5(3) . .
O22 Mo4 O5 104.1(3) . .
O22 Mo4 O12 168.3(3) . .
O22 Mo4 O15 97.1(3) . .
O0aa Mo5 Mo6 85.62(19) . .
O5 Mo5 Mo6 123.1(2) . .
O5 Mo5 O0aa 95.8(3) . .
O10 Mo5 Mo6 76.0(2) . .
O10 Mo5 O0aa 158.6(3) . .
O10 Mo5 O5 85.4(3) . .
O11 Mo5 Mo6 33.96(17) . .
O11 Mo5 O0aa 87.7(3) . .
O11 Mo5 O5 156.6(3) . .
O11 Mo5 O10 83.2(3) . .
O18 Mo5 Mo6 39.43(16) . .
O18 Mo5 O0aa 79.7(2) . .
O18 Mo5 O5 84.7(3) . .
O18 Mo5 O10 79.1(3) . .
O18 Mo5 O11 73.2(2) . .
O20 Mo5 Mo6 130.9(2) . .
O20 Mo5 O0aa 101.0(3) . .
O20 Mo5 O5 104.7(3) . .
O20 Mo5 O10 99.3(3) . .
O20 Mo5 O11 97.2(3) . .
O20 Mo5 O18 170.4(3) . .
O3 Mo6 Mo5 85.51(18) . .
O6 Mo6 Mo5 124.1(2) . .
O6 Mo6 O3 95.5(3) . .
O11 Mo6 Mo5 33.92(17) . .
O11 Mo6 O3 87.0(2) . .
O11 Mo6 O6 157.7(3) . .
O13 Mo6 Mo5 129.8(2) . .
O13 Mo6 O3 103.3(3) . .
O13 Mo6 O6 104.4(3) . .
O13 Mo6 O11 96.5(3) . .
O17 Mo6 Mo5 76.8(2) . .
O17 Mo6 O3 158.1(3) . .
O17 Mo6 O6 84.0(3) . .
O17 Mo6 O11 85.5(3) . .
O17 Mo6 O13 98.0(3) . .
O18 Mo6 Mo5 39.70(16) . .
O18 Mo6 O3 80.3(2) . .
O18 Mo6 O6 85.2(3) . .
O18 Mo6 O11 73.4(2) . .
O18 Mo6 O13 169.2(3) . .
O18 Mo6 O17 77.8(3) . .
H1c N1 C1 109.5 . .
H1d N1 C1 109.5 . .
H1d N1 H1c 109.5 . .
H1e N1 C1 109.5 . .
H1e N1 H1c 109.5 . .
H1e N1 H1d 109.5 . .
H2c N2 C2 109.5 . .
H2d N2 C2 109.5 . .
H2d N2 H2c 109.5 . .
H2e N2 C2 109.5 . .
H2e N2 H2c 109.5 . .
H2e N2 H2d 109.5 . .
H3c N3 C3 109.5 . .
H3d N3 C3 109.5 . .
H3d N3 H3c 109.5 . .
H3e N3 C3 109.5 . .
H3e N3 H3c 109.5 . .
H3e N3 H3d 109.5 . .
H4c N4 C4 109.5 . .
H4d N4 C4 109.5 . .
H4d N4 H4c 109.5 . .
H4e N4 C4 109.5 . .
H4e N4 H4c 109.5 . .
H4e N4 H4d 109.5 . .
H5c N5 C5 109.5 . .
H5d N5 C5 109.5 . .
H5d N5 H5c 109.5 . .
H5e N5 C5 109.5 . .
H5e N5 H5c 109.5 . .
H5e N5 H5d 109.5 . .
O0aa Ni1 O0aa 180.0 2_676 .
O3 Ni1 O0aa 84.4(2) . 2_676
O3 Ni1 O0aa 95.6(2) . .
O3 Ni1 O0aa 95.6(2) 2_676 2_676
O3 Ni1 O0aa 84.4(2) 2_676 .
O3 Ni1 O3 180.0 . 2_676
O9 Ni1 O0aa 95.7(2) . .
O9 Ni1 O0aa 84.3(2) 2_676 .
O9 Ni1 O0aa 84.3(2) . 2_676
O9 Ni1 O0aa 95.7(2) 2_676 2_676
O9 Ni1 O3 96.8(2) 2_676 2_676
O9 Ni1 O3 83.2(2) . 2_676
O9 Ni1 O3 96.8(2) . .
O9 Ni1 O3 83.2(2) 2_676 .
O9 Ni1 O9 180.0 2_676 .
Mo5 O0aa Mo4 81.7(2) . .
Ni1 O0aa Mo4 134.8(3) 2_676 .
Ni1 O0aa Mo5 134.7(3) 2_676 .
Mo4 O2 Mo3 110.9(3) . .
Mo6 O3 Mo2 81.5(2) . .
Ni1 O3 Mo2 133.8(3) 2_676 .
Ni1 O3 Mo6 135.6(3) 2_676 .
Mo2 O4 Mo1 111.5(3) . .
Mo5 O5 Mo4 83.8(3) . .
Mo6 O6 Mo2 83.6(3) . .
P4 O7 Mo1 134.7(4) . .
Mo3 O8 Mo1 84.0(3) . .
Mo3 O9 Mo1 81.0(2) . .
Ni1 O9 Mo1 135.0(3) . .
Ni1 O9 Mo3 136.2(3) . .
P3 O10 Mo5 133.1(5) . .
Mo6 O11 Mo5 112.1(3) . .
Mo4 O12 Mo3 100.3(3) . .
P2 O12 Mo3 126.4(4) . .
P2 O12 Mo4 125.5(4) . .
Mo2 O14 Mo1 100.5(3) . .
P2 O14 Mo1 127.2(4) . .
P2 O14 Mo2 125.7(4) . .
P1 O15 Mo4 138.0(4) . .
P4 O16 Mo2 130.1(4) . .
P3 O17 Mo6 129.5(4) . .
Mo6 O18 Mo5 100.9(2) . .
P2 O18 Mo5 126.7(4) . .
P2 O18 Mo6 126.2(4) . .
P1 O25 Mo3 137.8(4) . .
O25 P1 O15 109.7(4) . .
O26 P1 O15 109.0(4) . .
O26 P1 O25 108.2(4) . .
O27 P1 O15 107.8(4) . .
O27 P1 O25 109.8(4) . .
O27 P1 O26 112.3(4) . .
O14 P2 O12 106.7(4) . .
O18 P2 O12 108.0(4) . .
O18 P2 O14 107.5(4) . .
O19 P2 O12 112.1(4) . .
O19 P2 O14 111.9(4) . .
O19 P2 O18 110.4(4) . .
O17 P3 O10 110.0(4) . .
O29 P3 O10 113.7(4) . .
O29 P3 O17 111.5(4) . .
O30 P3 O10 107.9(4) . .
O30 P3 O17 106.0(4) . .
O30 P3 O29 107.4(4) . .
O16 P4 O7 108.7(4) . .
O28 P4 O7 107.7(4) . .
O28 P4 O16 109.1(4) . .
O31 P4 O7 111.1(4) . .
O31 P4 O16 108.4(4) . .
O31 P4 O28 111.9(5) . .

loop_
_geom_bond_atom_site_label_1
_geom_bond_atom_site_label_2
_geom_bond_distance
_geom_bond_site_symmetry_2
C1 H1a 0.9700 .
C1 H1b 0.9700 .
C1 C2 1.499(14) .
C1 N1 1.527(13) .
C2 H2a 0.9700 .
C2 H2b 0.9700 .
C2 N2 1.487(14) .
C3 H3a 0.9700 .
C3 H3b 0.9700 .
C3 C4 1.474(16) .
C3 N3 1.457(14) .
C4 H4a 0.9700 .
C4 H4b 0.9700 .
C4 N4 1.448(14) .
C5 C5 1.51(2) 2_566
C5 H5a 0.9700 .
C5 H5b 0.9700 .
C5 N5 1.479(14) .
Mo1 Mo2 3.477(2) .
Mo1 O4 2.107(6) .
Mo1 O7 2.021(6) .
Mo1 O8 1.920(7) .
Mo1 O9 1.990(6) .
Mo1 O14 2.287(7) .
Mo1 O21 1.670(7) .
Mo2 O3 1.980(6) .
Mo2 O4 2.100(7) .
Mo2 O6 1.925(7) .
Mo2 O14 2.236(6) .
Mo2 O16 2.078(7) .
Mo2 O24 1.673(7) .
Mo3 Mo4 3.473(2) .
Mo3 O2 2.116(6) .
Mo3 O8 1.933(7) .
Mo3 O9 1.978(6) .
Mo3 O12 2.302(7) .
Mo3 O23 1.675(7) .
Mo3 O25 2.042(7) .
Mo4 O0aa 1.988(7) .
Mo4 O2 2.101(7) .
Mo4 O5 1.944(7) .
Mo4 O12 2.221(7) .
Mo4 O15 2.028(7) .
Mo4 O22 1.679(7) .
Mo5 Mo6 3.489(3) .
Mo5 O0aa 1.991(7) .
Mo5 O5 1.951(7) .
Mo5 O10 2.053(7) .
Mo5 O11 2.102(6) .
Mo5 O18 2.269(6) .
Mo5 O20 1.691(7) .
Mo6 O3 1.981(7) .
Mo6 O6 1.952(7) .
Mo6 O11 2.104(6) .
Mo6 O13 1.675(7) .
Mo6 O17 2.062(7) .
Mo6 O18 2.257(6) .
N1 H1c 0.8900 .
N1 H1d 0.8900 .
N1 H1e 0.8900 .
N2 H2c 0.8900 .
N2 H2d 0.8900 .
N2 H2e 0.8900 .
N3 H3c 0.8900 .
N3 H3d 0.8900 .
N3 H3e 0.8900 .
N4 H4c 0.8900 .
N4 H4d 0.8900 .
N4 H4e 0.8900 .
N5 H5c 0.8900 .
N5 H5d 0.8900 .
N5 H5e 0.8900 .
Ni1 O0aa 2.150(7) 2_676
Ni1 O0aa 2.150(7) .
Ni1 O3 2.145(6) 2_676
Ni1 O3 2.145(6) .
Ni1 O9 2.097(6) 2_676
Ni1 O9 2.097(6) .
O7 P4 1.553(7) .
O10 P3 1.526(8) .
O12 P2 1.560(7) .
O14 P2 1.570(7) .
O15 P1 1.558(7) .
O16 P4 1.571(7) .
O17 P3 1.555(8) .
O18 P2 1.555(6) .
O19 P2 1.497(7) .
O25 P1 1.570(7) .
O26 P1 1.531(8) .
O27 P1 1.524(8) .
O28 P4 1.519(8) .
O29 P3 1.511(7) .
O30 P3 1.558(8) .
O31 P4 1.510(8) .
